data_4104970
loop_
_publ_author_name
'Jennifer L. McBee'
'Jose Escalada'
'T. Don Tilley'

_publ_section_title
;
 High Oxidation State Rhodium and Iridium Bis(silyl)dihydride Complexes
 Supported by a Chelating Pyridyl-Pyrrolide Ligand
;
_journal_name_full 'Journal of the American Chemical Society'
_journal_page_first 12703
_journal_page_last 12713
_journal_paper_doi 10.1021/ja9035169
_journal_volume 131
_journal_year 2009
_chemical_formula_moiety 'C50 H50 N4 Rh2 Si'
_chemical_formula_sum 'C50 H50 N4 Rh2 Si'
_chemical_formula_weight 940.85
_chemical_name_systematic
; 
 ? 
;
_space_group_IT_number 15
_symmetry_cell_setting monoclinic
_symmetry_space_group_name_Hall '-C 2yc'
_symmetry_space_group_name_H-M 'C 1 2/c 1'
_atom_sites_solution_hydrogens geom
_atom_sites_solution_primary direct
_atom_sites_solution_secondary difmap
_audit_creation_method SHELXL-97
_cell_angle_alpha 90.00
_cell_angle_beta 107.4340(10)
_cell_angle_gamma 90.00
_cell_formula_units_Z 4
_cell_length_a 17.0919(15)
_cell_length_b 12.7726(11)
_cell_length_c 20.3881(18)
_cell_measurement_reflns_used 3840
_cell_measurement_temperature 157(2)
_cell_measurement_theta_max 24.66
_cell_measurement_theta_min 2.44
_cell_volume 4246.4(6)
_computing_cell_refinement 'Saint, Bruker 2004'
_computing_data_reduction 'Saint, Bruker 2004'
_computing_molecular_graphics 'SHELXTL-XP, Bruker 2004'
_computing_structure_refinement 'SHELXL-97 (Sheldrick, 1997)'
_computing_structure_solution 'SHELXS-97 (Sheldrick, 1990)'
_diffrn_ambient_temperature 157(2)
_diffrn_measured_fraction_theta_full 0.962
_diffrn_measured_fraction_theta_max 0.962
_diffrn_measurement_device_type 'Bruker Platinum'
_diffrn_measurement_method \w/q-scans
_diffrn_radiation_monochromator graphite
_diffrn_radiation_source 'fine-focus sealed tube'
_diffrn_radiation_type MoK\a
_diffrn_radiation_wavelength 0.71073
_diffrn_reflns_av_R_equivalents 0.0503
_diffrn_reflns_av_sigmaI/netI 0.0564
_diffrn_reflns_limit_h_max 19
_diffrn_reflns_limit_h_min -20
_diffrn_reflns_limit_k_max 14
_diffrn_reflns_limit_k_min -9
_diffrn_reflns_limit_l_max 23
_diffrn_reflns_limit_l_min -23
_diffrn_reflns_number 10401
_diffrn_reflns_theta_full 24.71
_diffrn_reflns_theta_max 24.71
_diffrn_reflns_theta_min 2.03
_diffrn_standards_decay_% 0
_diffrn_standards_interval_count 0
_diffrn_standards_interval_time 0
_diffrn_standards_number 0
_exptl_absorpt_coefficient_mu 0.845
_exptl_absorpt_correction_T_max 0.93
_exptl_absorpt_correction_T_min 0.85
_exptl_absorpt_correction_type multi-scan
_exptl_absorpt_process_details 'sadabs, 2004'
_exptl_crystal_colour yellow
_exptl_crystal_density_diffrn 1.472
_exptl_crystal_description plate
_exptl_crystal_F_000 1928
_exptl_crystal_size_max 0.23
_exptl_crystal_size_mid 0.15
_exptl_crystal_size_min 0.11
_refine_diff_density_max 0.511
_refine_diff_density_min -1.241
_refine_diff_density_rms 0.104
_refine_ls_extinction_method none
_refine_ls_goodness_of_fit_ref 1.024
_refine_ls_hydrogen_treatment mixed
_refine_ls_matrix_type full
_refine_ls_number_parameters 262
_refine_ls_number_reflns 3490
_refine_ls_number_restraints 0
_refine_ls_restrained_S_all 1.024
_refine_ls_R_factor_all 0.0549
_refine_ls_R_factor_gt 0.0391
_refine_ls_shift/su_max 0.001
_refine_ls_shift/su_mean 0.000
_refine_ls_structure_factor_coef Fsqd
_refine_ls_weighting_details 'calc w=1/[\s^2^(Fo^2^)+(0.0613P)^2^+0.2414P] where P=(Fo^2^+2Fc^2^)/3'
_refine_ls_weighting_scheme calc
_refine_ls_wR_factor_gt 0.0955
_refine_ls_wR_factor_ref 0.1030
_reflns_number_gt 2779
_reflns_number_total 3490
_reflns_threshold_expression >2sigma(I)
_cod_data_source_file ja9035169_si_007.cif
_cod_data_source_block jme2186m
_cod_original_sg_symbol_H-M 'C 2/c'
_cod_database_code 4104970

loop_
_symmetry_equiv_pos_as_xyz
'x, y, z'
'-x, y, -z+1/2'
'x+1/2, y+1/2, z'
'-x+1/2, y+1/2, -z+1/2'
'-x, -y, -z'
'x, -y, z-1/2'
'-x+1/2, -y+1/2, -z'
'x+1/2, -y+1/2, z-1/2'

loop_
_atom_site_label
_atom_site_type_symbol
_atom_site_fract_x
_atom_site_fract_y
_atom_site_fract_z
_atom_site_U_iso_or_equiv
_atom_site_adp_type
_atom_site_occupancy
_atom_site_symmetry_multiplicity
_atom_site_calc_flag
_atom_site_refinement_flags
Rh1 Rh -0.013998(19) 0.04726(2) 0.308718(14) 0.02655(14) Uani 1 1 d .
Si1 Si 0.0000 0.19440(11) 0.2500 0.0315(4) Uani 1 2 d S
N1 N 0.0441(2) 0.0718(2) 0.41039(15) 0.0266(7) Uani 1 1 d .
C4 C 0.0229(2) 0.2224(3) 0.55996(19) 0.0318(9) Uani 1 1 d .
C5 C 0.0453(2) 0.1577(3) 0.50873(18) 0.0281(9) Uani 1 1 d .
C6 C -0.1901(3) 0.0530(3) 0.3133(3) 0.0426(11) Uani 1 1 d .
H6A H -0.2033 0.0225 0.2700 0.051 Uiso 1 1 calc R
N2 N -0.1104(2) 0.0724(2) 0.34692(17) 0.0310(8) Uani 1 1 d .
C9 C -0.1522(2) 0.1382(3) 0.4418(2) 0.0355(10) Uani 1 1 d .
H9A H -0.1388 0.1666 0.4858 0.043 Uiso 1 1 calc R
C10 C 0.1935(3) 0.0298(3) 0.43515(19) 0.0315(9) Uani 1 1 d .
C11 C 0.1864(3) -0.0594(3) 0.3943(2) 0.0405(11) Uani 1 1 d .
H11A H 0.1368 -0.0950 0.3789 0.049 Uiso 1 1 calc R
C12 C 0.3368(3) 0.0428(4) 0.4424(3) 0.0564(14) Uani 1 1 d .
H12A H 0.3873 0.0760 0.4593 0.068 Uiso 1 1 calc R
C13 C 0.1249(2) 0.1276(3) 0.51318(19) 0.0303(9) Uani 1 1 d .
H13A H 0.1713 0.1401 0.5502 0.036 Uiso 1 1 calc R
C14 C -0.0293(3) 0.3091(3) 0.5402(2) 0.0368(10) Uani 1 1 d .
H14A H -0.0528 0.3233 0.4937 0.044 Uiso 1 1 calc R
C15 C 0.3294(3) -0.0419(5) 0.4007(3) 0.0623(16) Uani 1 1 d .
H15A H 0.3745 -0.0649 0.3881 0.075 Uiso 1 1 calc R
C16 C -0.0952(3) 0.2794(3) 0.2083(2) 0.0431(12) Uani 1 1 d .
C17 C 0.1235(3) 0.0754(3) 0.45241(19) 0.0291(9) Uani 1 1 d .
C18 C -0.2332(3) 0.1199(3) 0.4050(3) 0.0465(12) Uani 1 1 d .
H18A H -0.2748 0.1371 0.4239 0.056 Uiso 1 1 calc R
C19 C 0.2699(3) 0.0796(4) 0.4596(2) 0.0411(11) Uani 1 1 d .
H19A H 0.2754 0.1381 0.4878 0.049 Uiso 1 1 calc R
C21 C -0.0902(3) 0.3266(4) 0.1393(2) 0.0551(14) Uani 1 1 d .
H21A H -0.1380 0.3684 0.1191 0.083 Uiso 1 1 calc R
H21B H -0.0874 0.2710 0.1084 0.083 Uiso 1 1 calc R
H21C H -0.0421 0.3695 0.1479 0.083 Uiso 1 1 calc R
C23 C -0.0463(3) 0.3738(3) 0.5885(2) 0.0415(11) Uani 1 1 d .
H23A H -0.0815 0.4304 0.5745 0.050 Uiso 1 1 calc R
C24 C -0.0112(3) 0.3545(4) 0.6572(2) 0.0488(12) Uani 1 1 d .
H24A H -0.0228 0.3980 0.6897 0.059 Uiso 1 1 calc R
C25 C -0.1742(3) 0.2160(4) 0.1934(2) 0.0541(13) Uani 1 1 d .
H25A H -0.2203 0.2605 0.1729 0.081 Uiso 1 1 calc R
H25B H -0.1792 0.1876 0.2356 0.081 Uiso 1 1 calc R
H25C H -0.1730 0.1598 0.1625 0.081 Uiso 1 1 calc R
C26 C -0.1027(4) 0.3689(4) 0.2568(2) 0.0648(16) Uani 1 1 d .
H26A H -0.1506 0.4099 0.2353 0.097 Uiso 1 1 calc R
H26B H -0.0549 0.4127 0.2664 0.097 Uiso 1 1 calc R
H26C H -0.1071 0.3400 0.2990 0.097 Uiso 1 1 calc R
C27 C -0.2521(3) 0.0764(4) 0.3406(3) 0.0490(12) Uani 1 1 d .
H27A H -0.3064 0.0630 0.3157 0.059 Uiso 1 1 calc R
C29 C 0.2551(4) -0.0943(4) 0.3768(2) 0.0581(15) Uani 1 1 d .
H29A H 0.2511 -0.1530 0.3490 0.070 Uiso 1 1 calc R
C3 C -0.0043(2) 0.1208(3) 0.44470(19) 0.0272(9) Uani 1 1 d .
C7 C -0.0905(2) 0.1135(3) 0.41228(19) 0.0292(9) Uani 1 1 d .
C1 C 0.0575(3) 0.2045(3) 0.6298(2) 0.0412(11) Uani 1 1 d .
H1A H 0.0920 0.1473 0.6445 0.049 Uiso 1 1 calc R
C2 C 0.0414(3) 0.2708(4) 0.6783(2) 0.0519(13) Uani 1 1 d .
H2A H 0.0661 0.2588 0.7249 0.062 Uiso 1 1 calc R
H1 H 0.0601(19) 0.021(2) 0.2733(16) 0.011(8) Uiso 1 1 d .

loop_
_atom_site_aniso_label
_atom_site_aniso_U_11
_atom_site_aniso_U_22
_atom_site_aniso_U_33
_atom_site_aniso_U_23
_atom_site_aniso_U_13
_atom_site_aniso_U_12
Rh1 0.0351(2) 0.02050(18) 0.0226(2) 0.00018(12) 0.00636(14) -0.00074(14)
Si1 0.0513(11) 0.0209(7) 0.0204(8) 0.000 0.0078(7) 0.000
N1 0.035(2) 0.0245(16) 0.0228(17) 0.0035(13) 0.0129(15) 0.0021(14)
C4 0.037(2) 0.032(2) 0.029(2) -0.0031(17) 0.0136(19) -0.0005(19)
C5 0.036(2) 0.028(2) 0.0212(19) 0.0010(16) 0.0100(17) 0.0022(18)
C6 0.040(3) 0.030(2) 0.050(3) -0.0041(19) 0.003(2) -0.006(2)
N2 0.0303(19) 0.0206(16) 0.039(2) 0.0028(14) 0.0063(16) -0.0026(14)
C9 0.033(2) 0.032(2) 0.047(2) 0.003(2) 0.021(2) -0.001(2)
C10 0.036(2) 0.041(2) 0.020(2) 0.0056(17) 0.0108(18) 0.0120(19)
C11 0.054(3) 0.036(2) 0.034(2) 0.0089(19) 0.018(2) 0.017(2)
C12 0.039(3) 0.086(4) 0.047(3) 0.003(3) 0.016(2) 0.009(3)
C13 0.031(2) 0.034(2) 0.0224(19) -0.0013(17) 0.0032(17) 0.0044(19)
C14 0.040(3) 0.036(2) 0.035(2) -0.0009(19) 0.013(2) 0.003(2)
C15 0.048(3) 0.092(5) 0.051(3) 0.013(3) 0.022(3) 0.031(3)
C16 0.068(3) 0.031(2) 0.027(2) 0.0004(18) 0.009(2) 0.018(2)
C17 0.035(2) 0.028(2) 0.025(2) 0.0034(16) 0.0097(18) 0.0028(18)
C18 0.035(3) 0.036(2) 0.076(3) 0.001(2) 0.027(2) -0.006(2)
C19 0.035(3) 0.054(3) 0.035(2) 0.006(2) 0.011(2) 0.011(2)
C21 0.084(4) 0.040(3) 0.034(2) 0.007(2) 0.007(3) 0.017(3)
C23 0.043(3) 0.034(2) 0.050(3) -0.004(2) 0.017(2) 0.005(2)
C24 0.062(3) 0.044(3) 0.049(3) -0.013(2) 0.030(3) 0.006(3)
C25 0.057(3) 0.058(3) 0.041(3) 0.002(2) 0.004(2) 0.024(3)
C26 0.100(4) 0.043(3) 0.045(3) -0.006(2) 0.013(3) 0.032(3)
C27 0.033(3) 0.040(3) 0.071(3) -0.009(2) 0.012(2) -0.011(2)
C29 0.086(4) 0.054(3) 0.040(3) 0.005(2) 0.027(3) 0.034(3)
C3 0.030(2) 0.027(2) 0.028(2) 0.0058(16) 0.0152(18) 0.0053(17)
C7 0.036(2) 0.0191(19) 0.032(2) 0.0043(16) 0.0101(19) -0.0020(17)
C1 0.052(3) 0.036(2) 0.038(3) 0.002(2) 0.018(2) 0.010(2)
C2 0.071(3) 0.060(3) 0.028(2) -0.003(2) 0.018(2) 0.006(3)

loop_
_atom_type_symbol
_atom_type_description
_atom_type_scat_dispersion_real
_atom_type_scat_dispersion_imag
_atom_type_scat_source
C C 0.0033 0.0016 'International Tables Vol C Tables 4.2.6.8 and 6.1.1.4'
H H 0.0000 0.0000 'International Tables Vol C Tables 4.2.6.8 and 6.1.1.4'
N N 0.0061 0.0033 'International Tables Vol C Tables 4.2.6.8 and 6.1.1.4'
Si Si 0.0817 0.0704 'International Tables Vol C Tables 4.2.6.8 and 6.1.1.4'
Rh Rh -1.1178 0.9187 'International Tables Vol C Tables 4.2.6.8 and 6.1.1.4'

loop_
_geom_angle_atom_site_label_1
_geom_angle_atom_site_label_2
_geom_angle_atom_site_label_3
_geom_angle
_geom_angle_site_symmetry_1
_geom_angle_site_symmetry_3
N1 Rh1 N2 77.97(13) . .
N1 Rh1 Si1 108.16(9) . .
N2 Rh1 Si1 107.08(9) . .
N1 Rh1 Rh1 140.85(9) . 2
N2 Rh1 Rh1 138.37(9) . 2
Si1 Rh1 Rh1 55.55(2) . 2
N1 Rh1 H1 105.6(11) . .
N2 Rh1 H1 175.8(11) . .
Si1 Rh1 H1 74.1(11) . .
Rh1 Rh1 H1 39.0(11) 2 .
C16 Si1 C16 111.5(3) 2 .
C16 Si1 Rh1 116.08(12) 2 .
C16 Si1 Rh1 119.22(15) . .
C16 Si1 Rh1 119.22(15) 2 2
C16 Si1 Rh1 116.08(12) . 2
Rh1 Si1 Rh1 68.90(4) . 2
C17 N1 C3 107.4(3) . .
C17 N1 Rh1 137.0(3) . .
C3 N1 Rh1 113.6(2) . .
C1 C4 C14 117.6(4) . .
C1 C4 C5 121.0(4) . .
C14 C4 C5 121.2(3) . .
C13 C5 C3 105.9(3) . .
C13 C5 C4 124.5(3) . .
C3 C5 C4 129.4(4) . .
N2 C6 C27 122.6(4) . .
N2 C6 H6A 118.7 . .
C27 C6 H6A 118.7 . .
C6 N2 C7 118.7(4) . .
C6 N2 Rh1 125.6(3) . .
C7 N2 Rh1 115.7(3) . .
C18 C9 C7 119.4(4) . .
C18 C9 H9A 120.3 . .
C7 C9 H9A 120.3 . .
C11 C10 C19 119.3(4) . .
C11 C10 C17 122.5(4) . .
C19 C10 C17 118.3(4) . .
C10 C11 C29 118.9(5) . .
C10 C11 H11A 120.6 . .
C29 C11 H11A 120.6 . .
C15 C12 C19 120.2(5) . .
C15 C12 H12A 119.9 . .
C19 C12 H12A 119.9 . .
C5 C13 C17 108.4(3) . .
C5 C13 H13A 125.8 . .
C17 C13 H13A 125.8 . .
C23 C14 C4 121.2(4) . .
C23 C14 H14A 119.4 . .
C4 C14 H14A 119.4 . .
C12 C15 C29 120.6(5) . .
C12 C15 H15A 119.7 . .
C29 C15 H15A 119.7 . .
C25 C16 C26 106.4(4) . .
C25 C16 C21 108.2(4) . .
C26 C16 C21 109.3(4) . .
C25 C16 Si1 111.6(3) . .
C26 C16 Si1 110.8(3) . .
C21 C16 Si1 110.4(3) . .
N1 C17 C13 108.7(3) . .
N1 C17 C10 124.2(3) . .
C13 C17 C10 127.0(4) . .
C27 C18 C9 119.8(4) . .
C27 C18 H18A 120.1 . .
C9 C18 H18A 120.1 . .
C12 C19 C10 120.6(5) . .
C12 C19 H19A 119.7 . .
C10 C19 H19A 119.7 . .
C16 C21 H21A 109.5 . .
C16 C21 H21B 109.5 . .
H21A C21 H21B 109.5 . .
C16 C21 H21C 109.5 . .
H21A C21 H21C 109.5 . .
H21B C21 H21C 109.5 . .
C24 C23 C14 120.0(4) . .
C24 C23 H23A 120.0 . .
C14 C23 H23A 120.0 . .
C23 C24 C2 120.1(4) . .
C23 C24 H24A 119.9 . .
C2 C24 H24A 119.9 . .
C16 C25 H25A 109.5 . .
C16 C25 H25B 109.5 . .
H25A C25 H25B 109.5 . .
C16 C25 H25C 109.5 . .
H25A C25 H25C 109.5 . .
H25B C25 H25C 109.5 . .
C16 C26 H26A 109.5 . .
C16 C26 H26B 109.5 . .
H26A C26 H26B 109.5 . .
C16 C26 H26C 109.5 . .
H26A C26 H26C 109.5 . .
H26B C26 H26C 109.5 . .
C6 C27 C18 119.2(4) . .
C6 C27 H27A 120.4 . .
C18 C27 H27A 120.4 . .
C15 C29 C11 120.4(5) . .
C15 C29 H29A 119.8 . .
C11 C29 H29A 119.8 . .
N1 C3 C5 109.6(3) . .
N1 C3 C7 115.3(3) . .
C5 C3 C7 134.7(3) . .
N2 C7 C9 120.2(4) . .
N2 C7 C3 113.3(3) . .
C9 C7 C3 126.4(4) . .
C4 C1 C2 121.0(4) . .
C4 C1 H1A 119.5 . .
C2 C1 H1A 119.5 . .
C24 C2 C1 120.0(4) . .
C24 C2 H2A 120.0 . .
C1 C2 H2A 120.0 . .

loop_
_geom_bond_atom_site_label_1
_geom_bond_atom_site_label_2
_geom_bond_distance
_geom_bond_site_symmetry_2
Rh1 N1 2.037(3) .
Rh1 N2 2.048(3) .
Rh1 Si1 2.2791(12) .
Rh1 Rh1 2.5784(6) 2
Rh1 H1 1.67(3) .
Si1 C16 1.929(4) 2
Si1 C16 1.929(4) .
Si1 Rh1 2.2791(12) 2
N1 C17 1.371(5) .
N1 C3 1.383(5) .
C4 C1 1.388(5) .
C4 C14 1.403(6) .
C4 C5 1.469(5) .
C5 C13 1.392(5) .
C5 C3 1.408(5) .
C6 N2 1.351(5) .
C6 C27 1.370(6) .
C6 H6A 0.9300 .
N2 C7 1.377(5) .
C9 C18 1.383(6) .
C9 C7 1.398(5) .
C9 H9A 0.9300 .
C10 C11 1.394(6) .
C10 C19 1.404(6) .
C10 C17 1.466(6) .
C11 C29 1.400(6) .
C11 H11A 0.9300 .
C12 C15 1.357(7) .
C12 C19 1.377(6) .
C12 H12A 0.9300 .
C13 C17 1.400(5) .
C13 H13A 0.9300 .
C14 C23 1.382(6) .
C14 H14A 0.9300 .
C15 C29 1.388(8) .
C15 H15A 0.9300 .
C16 C25 1.525(7) .
C16 C26 1.543(6) .
C16 C21 1.555(6) .
C18 C27 1.373(6) .
C18 H18A 0.9300 .
C19 H19A 0.9300 .
C21 H21A 0.9600 .
C21 H21B 0.9600 .
C21 H21C 0.9600 .
C23 C24 1.370(6) .
C23 H23A 0.9300 .
C24 C2 1.380(6) .
C24 H24A 0.9300 .
C25 H25A 0.9600 .
C25 H25B 0.9600 .
C25 H25C 0.9600 .
C26 H26A 0.9600 .
C26 H26B 0.9600 .
C26 H26C 0.9600 .
C27 H27A 0.9300 .
C29 H29A 0.9300 .
C3 C7 1.425(5) .
C1 C2 1.390(6) .
C1 H1A 0.9300 .
C2 H2A 0.9300 .

loop_
_geom_torsion_atom_site_label_1
_geom_torsion_atom_site_label_2
_geom_torsion_atom_site_label_3
_geom_torsion_atom_site_label_4
_geom_torsion
_geom_torsion_site_symmetry_1
_geom_torsion_site_symmetry_4
N1 Rh1 Si1 C16 26.69(19) . 2
N2 Rh1 Si1 C16 109.30(19) . 2
Rh1 Rh1 Si1 C16 -113.18(16) 2 2
N1 Rh1 Si1 C16 -111.22(17) . .
N2 Rh1 Si1 C16 -28.61(17) . .
Rh1 Rh1 Si1 C16 108.91(14) 2 .
N1 Rh1 Si1 Rh1 139.87(10) . 2
N2 Rh1 Si1 Rh1 -137.52(10) . 2
N2 Rh1 N1 C17 -179.3(4) . .
Si1 Rh1 N1 C17 -75.0(4) . .
Rh1 Rh1 N1 C17 -17.7(4) 2 .
N2 Rh1 N1 C3 -18.2(2) . .
Si1 Rh1 N1 C3 86.1(2) . .
Rh1 Rh1 N1 C3 143.4(2) 2 .
C1 C4 C5 C13 -43.5(6) . .
C14 C4 C5 C13 131.7(4) . .
C1 C4 C5 C3 142.1(4) . .
C14 C4 C5 C3 -42.7(6) . .
C27 C6 N2 C7 2.6(6) . .
C27 C6 N2 Rh1 -176.7(3) . .
N1 Rh1 N2 C6 -167.2(3) . .
Si1 Rh1 N2 C6 87.2(3) . .
Rh1 Rh1 N2 C6 30.3(4) 2 .
N1 Rh1 N2 C7 13.4(2) . .
Si1 Rh1 N2 C7 -92.1(2) . .
Rh1 Rh1 N2 C7 -149.1(2) 2 .
C19 C10 C11 C29 -2.3(6) . .
C17 C10 C11 C29 176.2(4) . .
C3 C5 C13 C17 1.1(4) . .
C4 C5 C13 C17 -174.4(4) . .
C1 C4 C14 C23 -0.6(6) . .
C5 C4 C14 C23 -176.0(4) . .
C19 C12 C15 C29 -2.0(8) . .
C16 Si1 C16 C25 -163.9(3) 2 .
Rh1 Si1 C16 C25 -24.2(3) . .
Rh1 Si1 C16 C25 55.1(3) 2 .
C16 Si1 C16 C26 -45.5(3) 2 .
Rh1 Si1 C16 C26 94.2(4) . .
Rh1 Si1 C16 C26 173.5(3) 2 .
C16 Si1 C16 C21 75.7(3) 2 .
Rh1 Si1 C16 C21 -144.6(3) . .
Rh1 Si1 C16 C21 -65.3(3) 2 .
C3 N1 C17 C13 -0.4(4) . .
Rh1 N1 C17 C13 161.5(3) . .
C3 N1 C17 C10 178.7(4) . .
Rh1 N1 C17 C10 -19.4(6) . .
C5 C13 C17 N1 -0.4(5) . .
C5 C13 C17 C10 -179.5(4) . .
C11 C10 C17 N1 -31.3(6) . .
C19 C10 C17 N1 147.2(4) . .
C11 C10 C17 C13 147.7(4) . .
C19 C10 C17 C13 -33.8(6) . .
C7 C9 C18 C27 1.0(6) . .
C15 C12 C19 C10 0.7(7) . .
C11 C10 C19 C12 1.5(6) . .
C17 C10 C19 C12 -177.0(4) . .
C4 C14 C23 C24 0.8(7) . .
C14 C23 C24 C2 0.2(7) . .
N2 C6 C27 C18 -1.0(7) . .
C9 C18 C27 C6 -0.9(7) . .
C12 C15 C29 C11 1.2(8) . .
C10 C11 C29 C15 1.0(7) . .
C17 N1 C3 C5 1.1(4) . .
Rh1 N1 C3 C5 -165.5(2) . .
C17 N1 C3 C7 -172.7(3) . .
Rh1 N1 C3 C7 20.7(4) . .
C13 C5 C3 N1 -1.4(4) . .
C4 C5 C3 N1 173.8(4) . .
C13 C5 C3 C7 170.8(4) . .
C4 C5 C3 C7 -14.0(7) . .
C6 N2 C7 C9 -2.4(5) . .
Rh1 N2 C7 C9 177.0(3) . .
C6 N2 C7 C3 174.2(3) . .
Rh1 N2 C7 C3 -6.4(4) . .
C18 C9 C7 N2 0.6(6) . .
C18 C9 C7 C3 -175.5(4) . .
N1 C3 C7 N2 -9.3(5) . .
C5 C3 C7 N2 178.8(4) . .
N1 C3 C7 C9 167.0(3) . .
C5 C3 C7 C9 -4.8(7) . .
C14 C4 C1 C2 -0.5(7) . .
C5 C4 C1 C2 174.8(4) . .
C23 C24 C2 C1 -1.4(8) . .
C4 C1 C2 C24 1.5(8) . .
